data_4113345
loop_
_publ_author_name
'Neil Burford'
'David E. Herbert'
'Paul J. Ragogna'
'Robert McDonald'
'Michael J. Ferguson'

_publ_contact_author_address
;Department of Chemistry
Dalhousie University
Halifax, NS
B3H 4J3, CANADA
;
_publ_contact_author_email Neil.Burford@dal.ca
_publ_contact_author_fax 1-902-494-1310
_publ_contact_author_name 'Neil Burford'
_publ_contact_author_phone 1-902-4943190
_publ_section_title
;
 Diphosphine-Phosphenium Coordination Complexes Representing Monocations
 with Pendant Donors and Ligand Tethered Dications
;
_journal_name_full 'Journal of the American Chemical Society'
_journal_page_first 17067
_journal_page_last 17073
_journal_paper_doi 10.1021/ja0452121
_journal_volume 126
_journal_year 2004
_chemical_formula_moiety 'C29 H34 P4, 2(Cl4 Ga)'
_chemical_formula_sum 'C29 H34 Cl8 Ga2 P4'
_chemical_formula_weight 929.48
_chemical_name_systematic
;
 ?
;
_space_group_IT_number 15
_symmetry_cell_setting monoclinic
_symmetry_space_group_name_Hall '-C 2yc'
_symmetry_space_group_name_H-M 'C 1 2/c 1'
_atom_sites_solution_hydrogens geom
_atom_sites_solution_primary direct
_atom_sites_solution_secondary difmap
_audit_creation_method SHELXL-97
_cell_angle_alpha 90.00
_cell_angle_beta 94.016(5)
_cell_angle_gamma 90.00
_cell_formula_units_Z 4
_cell_length_a 23.017(6)
_cell_length_b 9.523(3)
_cell_length_c 18.060(5)
_cell_measurement_reflns_used 3631
_cell_measurement_temperature 193(2)
_cell_measurement_theta_max 25.084
_cell_measurement_theta_min 2.261
_cell_volume 3949(2)
_computing_structure_refinement 'SHELXL-97 (Sheldrick, 1997)'
_diffrn_ambient_temperature 193(2)
_diffrn_measured_fraction_theta_full 0.995
_diffrn_measured_fraction_theta_max 0.995
_diffrn_radiation_monochromator graphite
_diffrn_radiation_source 'fine-focus sealed tube'
_diffrn_radiation_type MoK\a
_diffrn_radiation_wavelength 0.71073
_diffrn_reflns_av_R_equivalents 0.0549
_diffrn_reflns_av_sigmaI/netI 0.0609
_diffrn_reflns_limit_h_max 28
_diffrn_reflns_limit_h_min -17
_diffrn_reflns_limit_k_max 11
_diffrn_reflns_limit_k_min -11
_diffrn_reflns_limit_l_max 22
_diffrn_reflns_limit_l_min -22
_diffrn_reflns_number 10801
_diffrn_reflns_theta_full 26.48
_diffrn_reflns_theta_max 26.48
_diffrn_reflns_theta_min 1.77
_exptl_absorpt_coefficient_mu 2.088
_exptl_absorpt_correction_T_max 0.8028
_exptl_absorpt_correction_T_min 0.2998
_exptl_absorpt_correction_type multi-scan
_exptl_absorpt_process_details 'SADABS (Sheldrick, 1996)'
_exptl_crystal_colour colourless
_exptl_crystal_density_diffrn 1.563
_exptl_crystal_description block
_exptl_crystal_F_000 1864
_exptl_crystal_size_max 0.76
_exptl_crystal_size_mid 0.15
_exptl_crystal_size_min 0.11
_refine_diff_density_max 1.340
_refine_diff_density_min -1.566
_refine_diff_density_rms 0.157
_refine_ls_extinction_method none
_refine_ls_goodness_of_fit_ref 1.038
_refine_ls_hydrogen_treatment mixed
_refine_ls_matrix_type full
_refine_ls_number_parameters 195
_refine_ls_number_reflns 4064
_refine_ls_number_restraints 0
_refine_ls_restrained_S_all 1.038
_refine_ls_R_factor_all 0.0893
_refine_ls_R_factor_gt 0.0649
_refine_ls_shift/su_max 0.001
_refine_ls_shift/su_mean 0.000
_refine_ls_structure_factor_coef Fsqd
_refine_ls_weighting_details 'calc w=1/[\s^2^(Fo^2^)+(0.1171P)^2^+0.5036P] where P=(Fo^2^+2Fc^2^)/3'
_refine_ls_weighting_scheme calc
_refine_ls_wR_factor_gt 0.1626
_refine_ls_wR_factor_ref 0.1806
_reflns_number_gt 2978
_reflns_number_total 4064
_reflns_threshold_expression >2sigma(I)
_cod_data_source_file ja0452121si20041007_081423_4.cif
_cod_data_source_block dal03a1
_cod_original_cell_volume 3949.1(18)
_cod_original_sg_symbol_H-M 'C 2/c'
_cod_database_code 4113345

loop_
_symmetry_equiv_pos_as_xyz
'x, y, z'
'-x, y, -z+1/2'
'x+1/2, y+1/2, z'
'-x+1/2, y+1/2, -z+1/2'
'-x, -y, -z'
'x, -y, z-1/2'
'-x+1/2, -y+1/2, -z'
'x+1/2, -y+1/2, z-1/2'

loop_
_atom_site_label
_atom_site_type_symbol
_atom_site_fract_x
_atom_site_fract_y
_atom_site_fract_z
_atom_site_U_iso_or_equiv
_atom_site_adp_type
_atom_site_occupancy
_atom_site_symmetry_multiplicity
_atom_site_calc_flag
_atom_site_refinement_flags
P1 P 0.04578(5) 0.24606(12) 0.31912(6) 0.0260(3) Uani 1 1 d .
P2 P 0.08255(5) 0.43424(12) 0.26887(6) 0.0268(3) Uani 1 1 d .
C1 C 0.0000 0.1496(6) 0.2500 0.0277(13) Uani 1 2 d S
H1A H -0.0258 0.0878 0.2771 0.033 Uiso 0.50 1 calc PR
H1B H 0.0258 0.0878 0.2229 0.033 Uiso 0.50 1 calc PR
C2 C 0.0948(2) 0.1208(5) 0.3627(3) 0.0404(12) Uani 1 1 d .
H2A H 0.1201 0.0830 0.3260 0.049 Uiso 1 1 calc R
H2B H 0.0726 0.0441 0.3832 0.049 Uiso 1 1 calc R
H2C H 0.1188 0.1665 0.4028 0.049 Uiso 1 1 calc R
C3 C 0.0008(2) 0.3091(5) 0.3884(3) 0.0339(11) Uani 1 1 d .
H3A H 0.0246 0.3621 0.4258 0.041 Uiso 1 1 calc R
H3B H -0.0175 0.2294 0.4121 0.041 Uiso 1 1 calc R
H3C H -0.0295 0.3704 0.3653 0.041 Uiso 1 1 calc R
C11 C 0.1075(2) 0.5204(5) 0.3552(2) 0.0312(10) Uani 1 1 d .
C12 C 0.0737(2) 0.6318(5) 0.3768(3) 0.0386(12) Uani 1 1 d .
H12 H 0.0393 0.6572 0.3479 0.046 Uiso 1 1 calc R
C13 C 0.0908(3) 0.7062(6) 0.4412(3) 0.0507(15) Uani 1 1 d .
H13 H 0.0680 0.7831 0.4558 0.061 Uiso 1 1 calc R
C14 C 0.1392(3) 0.6702(6) 0.4827(3) 0.0570(17) Uani 1 1 d .
H14 H 0.1501 0.7215 0.5265 0.068 Uiso 1 1 calc R
C15 C 0.1737(3) 0.5572(6) 0.4618(3) 0.0519(15) Uani 1 1 d .
H15 H 0.2079 0.5320 0.4914 0.062 Uiso 1 1 calc R
C16 C 0.1578(2) 0.4836(5) 0.3982(3) 0.0375(11) Uani 1 1 d .
H16 H 0.1811 0.4075 0.3836 0.045 Uiso 1 1 calc R
C21 C 0.14905(19) 0.3703(5) 0.2307(2) 0.0276(9) Uani 1 1 d .
C22 C 0.1564(2) 0.2364(5) 0.2019(3) 0.0348(10) Uani 1 1 d .
H22 H 0.1269 0.1677 0.2062 0.042 Uiso 1 1 calc R
C23 C 0.2059(2) 0.2021(5) 0.1671(3) 0.0390(12) Uani 1 1 d .
H23 H 0.2104 0.1104 0.1476 0.047 Uiso 1 1 calc R
C24 C 0.2489(2) 0.3013(6) 0.1607(3) 0.0484(14) Uani 1 1 d .
H24 H 0.2836 0.2774 0.1380 0.058 Uiso 1 1 calc R
C25 C 0.2414(2) 0.4346(6) 0.1872(3) 0.0494(14) Uani 1 1 d .
H25 H 0.2707 0.5033 0.1817 0.059 Uiso 1 1 calc R
C26 C 0.1918(2) 0.4702(5) 0.2218(3) 0.0395(12) Uani 1 1 d .
H26 H 0.1871 0.5631 0.2396 0.047 Uiso 1 1 calc R
Ga Ga 0.11390(3) 0.18805(5) 0.61085(3) 0.0377(2) Uani 1 1 d .
Cl1 Cl 0.07557(6) 0.38314(13) 0.57356(7) 0.0465(3) Uani 1 1 d .
Cl2 Cl 0.10717(10) 0.16171(17) 0.72867(8) 0.0723(6) Uani 1 1 d .
Cl3 Cl 0.06349(13) 0.01834(18) 0.55967(10) 0.1084(9) Uani 1 1 d .
Cl4 Cl 0.20109(11) 0.1805(3) 0.5799(2) 0.1606(16) Uani 1 1 d .

loop_
_atom_site_aniso_label
_atom_site_aniso_U_11
_atom_site_aniso_U_22
_atom_site_aniso_U_33
_atom_site_aniso_U_23
_atom_site_aniso_U_13
_atom_site_aniso_U_12
P1 0.0233(6) 0.0311(6) 0.0248(5) 0.0014(4) 0.0091(4) 0.0009(5)
P2 0.0220(6) 0.0316(6) 0.0279(6) -0.0005(4) 0.0103(4) -0.0006(5)
C1 0.027(3) 0.025(3) 0.032(3) 0.000 0.009(3) 0.000
C2 0.039(3) 0.045(3) 0.037(3) 0.007(2) 0.003(2) 0.009(2)
C3 0.032(3) 0.041(3) 0.031(2) -0.0011(19) 0.018(2) -0.005(2)
C11 0.030(3) 0.032(2) 0.033(2) -0.0021(18) 0.013(2) -0.004(2)
C12 0.042(3) 0.036(2) 0.041(3) -0.004(2) 0.023(2) -0.003(2)
C13 0.069(4) 0.041(3) 0.046(3) -0.012(2) 0.032(3) -0.008(3)
C14 0.077(5) 0.063(4) 0.033(3) -0.016(3) 0.024(3) -0.030(3)
C15 0.050(4) 0.073(4) 0.034(3) -0.005(3) 0.009(2) -0.021(3)
C16 0.031(3) 0.047(3) 0.036(2) -0.002(2) 0.012(2) -0.006(2)
C21 0.020(2) 0.037(2) 0.026(2) -0.0002(17) 0.0038(17) 0.0013(19)
C22 0.031(3) 0.036(2) 0.039(2) -0.0030(19) 0.010(2) -0.001(2)
C23 0.036(3) 0.044(3) 0.039(3) -0.008(2) 0.016(2) 0.004(2)
C24 0.029(3) 0.070(4) 0.048(3) -0.013(3) 0.016(2) 0.008(3)
C25 0.031(3) 0.059(3) 0.061(3) -0.011(3) 0.026(3) -0.008(3)
C26 0.033(3) 0.041(3) 0.047(3) -0.007(2) 0.020(2) -0.006(2)
Ga 0.0420(4) 0.0335(3) 0.0399(3) 0.0044(2) 0.0181(3) 0.0053(2)
Cl1 0.0528(9) 0.0399(7) 0.0481(7) 0.0062(5) 0.0122(6) 0.0105(6)
Cl2 0.1231(17) 0.0587(9) 0.0351(7) 0.0051(6) 0.0050(9) -0.0086(9)
Cl3 0.219(3) 0.0490(9) 0.0556(10) -0.0090(8) -0.0004(13) -0.0450(13)
Cl4 0.0780(16) 0.146(2) 0.272(4) 0.115(3) 0.111(2) 0.0658(16)

loop_
_atom_type_symbol
_atom_type_description
_atom_type_scat_dispersion_real
_atom_type_scat_dispersion_imag
_atom_type_scat_source
C C 0.0033 0.0016 'International Tables Vol C Tables 4.2.6.8 and 6.1.1.4'
H H 0.0000 0.0000 'International Tables Vol C Tables 4.2.6.8 and 6.1.1.4'
P P 0.1023 0.0942 'International Tables Vol C Tables 4.2.6.8 and 6.1.1.4'
Cl Cl 0.1484 0.1585 'International Tables Vol C Tables 4.2.6.8 and 6.1.1.4'
Ga Ga 0.2307 1.6083 'International Tables Vol C Tables 4.2.6.8 and 6.1.1.4'

loop_
_geom_angle_atom_site_label_1
_geom_angle_atom_site_label_2
_geom_angle_atom_site_label_3
_geom_angle
_geom_angle_site_symmetry_3
C3 P1 C2 107.2(2) .
C3 P1 C1 108.26(18) .
C2 P1 C1 106.4(2) .
C3 P1 P2 105.90(15) .
C2 P1 P2 118.37(19) .
C1 P1 P2 110.34(14) .
C11 P2 C21 104.5(2) .
C11 P2 P1 96.95(14) .
C21 P2 P1 103.90(15) .
P1 C1 P1 119.6(3) 2
C12 C11 C16 119.8(4) .
C12 C11 P2 115.8(4) .
C16 C11 P2 124.4(4) .
C11 C12 C13 119.4(5) .
C14 C13 C12 120.7(5) .
C13 C14 C15 120.6(5) .
C16 C15 C14 119.5(6) .
C15 C16 C11 120.1(5) .
C26 C21 C22 118.6(4) .
C26 C21 P2 115.8(4) .
C22 C21 P2 125.0(4) .
C23 C22 C21 121.0(4) .
C22 C23 C24 119.8(5) .
C25 C24 C23 119.7(5) .
C24 C25 C26 120.9(5) .
C25 C26 C21 120.0(5) .
Cl4 Ga Cl1 108.80(8) .
Cl4 Ga Cl2 112.99(12) .
Cl1 Ga Cl2 110.72(6) .
Cl4 Ga Cl3 110.58(14) .
Cl1 Ga Cl3 108.48(8) .
Cl2 Ga Cl3 105.16(7) .

loop_
_geom_bond_atom_site_label_1
_geom_bond_atom_site_label_2
_geom_bond_distance
_geom_bond_site_symmetry_2
P1 C3 1.783(4) .
P1 C2 1.787(5) .
P1 C1 1.824(3) .
P1 P2 2.2043(16) .
P2 C11 1.819(4) .
P2 C21 1.827(4) .
C1 P1 1.824(3) 2
C11 C12 1.387(7) .
C11 C16 1.392(7) .
C12 C13 1.394(7) .
C13 C14 1.342(9) .
C14 C15 1.405(9) .
C15 C16 1.373(7) .
C21 C26 1.387(7) .
C21 C22 1.392(6) .
C22 C23 1.378(7) .
C23 C24 1.380(7) .
C24 C25 1.372(7) .
C25 C26 1.382(7) .
Ga Cl4 2.122(2) .
Ga Cl1 2.1449(14) .
Ga Cl2 2.1588(16) .
Ga Cl3 2.1593(19) .

loop_
_geom_torsion_atom_site_label_1
_geom_torsion_atom_site_label_2
_geom_torsion_atom_site_label_3
_geom_torsion_atom_site_label_4
_geom_torsion
_geom_torsion_site_symmetry_4
C3 P1 P2 C11 49.4(2) .
C2 P1 P2 C11 -70.9(2) .
C1 P1 P2 C11 166.29(19) .
C3 P1 P2 C21 156.2(2) .
C2 P1 P2 C21 36.0(2) .
C1 P1 P2 C21 -86.83(18) .
C3 P1 C1 P1 77.42(17) 2
C2 P1 C1 P1 -167.63(18) 2
P2 P1 C1 P1 -38.05(6) 2
C21 P2 C11 C12 149.7(4) .
P1 P2 C11 C12 -103.9(3) .
C21 P2 C11 C16 -28.7(4) .
P1 P2 C11 C16 77.7(4) .
C16 C11 C12 C13 0.4(7) .
P2 C11 C12 C13 -178.1(4) .
C11 C12 C13 C14 -0.6(8) .
C12 C13 C14 C15 0.3(8) .
C13 C14 C15 C16 0.2(8) .
C14 C15 C16 C11 -0.4(8) .
C12 C11 C16 C15 0.1(7) .
P2 C11 C16 C15 178.5(4) .
C11 P2 C21 C26 -54.7(4) .
P1 P2 C21 C26 -155.8(3) .
C11 P2 C21 C22 133.9(4) .
P1 P2 C21 C22 32.8(4) .
C26 C21 C22 C23 1.9(7) .
P2 C21 C22 C23 173.0(4) .
C21 C22 C23 C24 0.1(8) .
C22 C23 C24 C25 -1.8(8) .
C23 C24 C25 C26 1.5(9) .
C24 C25 C26 C21 0.5(9) .
C22 C21 C26 C25 -2.2(8) .
P2 C21 C26 C25 -174.1(4) .
